data_1567013
loop_
_publ_author_name
'Liu, Fengbo'
'Yang, Hai'
'Sun, Dongdong'
'Gao, Fang'
'Zhang, Xiongzhi'
'Zhao, Zhiyong'
'Han, Xie'
'Liu, Simin'

_publ_section_title
;
 Red aqueous room-temperature phosphorescence modulated by anion--\p and
 intermolecular electronic coupling interactions
;
_journal_issue 24
_journal_name_full 'Chemical Science'
_journal_page_first 7247
_journal_page_last 7255
_journal_paper_doi 10.1039/D1SC06503C
_journal_volume 13
_journal_year 2022
_chemical_formula_sum 'C24 H40 Br2 Cl2 N4 O10'
_chemical_formula_weight 775.32
_space_group_crystal_system triclinic
_space_group_IT_number 2
_space_group_name_Hall '-P 1'
_space_group_name_H-M_alt 'P -1'
_atom_sites_solution_hydrogens mixed
_audit_creation_method SHELXL-2014/7
_audit_update_record
;
2021-09-06 deposited with the CCDC.	2022-05-25 downloaded from the CCDC.
;
_cell_angle_alpha 82.484(7)
_cell_angle_beta 87.519(7)
_cell_angle_gamma 68.781(6)
_cell_formula_units_Z 1
_cell_length_a 6.6366(19)
_cell_length_b 6.8219(19)
_cell_length_c 19.554(6)
_cell_measurement_reflns_used 7409
_cell_measurement_temperature 296(2)
_cell_measurement_theta_max 22.68
_cell_measurement_theta_min 3.15
_cell_volume 818.2(4)
_computing_structure_refinement 'SHELXL-2014/7 (Sheldrick, 2014)'
_diffrn_ambient_temperature 296(2)
_diffrn_measured_fraction_theta_full 0.993
_diffrn_measured_fraction_theta_max 0.993
_diffrn_measurement_device_type CCD
_diffrn_radiation_type MoK\a
_diffrn_radiation_wavelength 0.71073
_diffrn_reflns_av_R_equivalents 0.0875
_diffrn_reflns_av_unetI/netI 0.0652
_diffrn_reflns_Laue_measured_fraction_full 0.993
_diffrn_reflns_Laue_measured_fraction_max 0.993
_diffrn_reflns_limit_h_max 7
_diffrn_reflns_limit_h_min -7
_diffrn_reflns_limit_k_max 7
_diffrn_reflns_limit_k_min -8
_diffrn_reflns_limit_l_max 23
_diffrn_reflns_limit_l_min -23
_diffrn_reflns_number 22445
_diffrn_reflns_point_group_measured_fraction_full 0.993
_diffrn_reflns_point_group_measured_fraction_max 0.993
_diffrn_reflns_theta_full 25.079
_diffrn_reflns_theta_max 25.079
_diffrn_reflns_theta_min 3.153
_exptl_absorpt_coefficient_mu 2.696
_exptl_absorpt_correction_type multi-scan
_exptl_absorpt_process_details sadabs
_exptl_crystal_colour colorless
_exptl_crystal_density_diffrn 1.574
_exptl_crystal_description block
_exptl_crystal_F_000 396
_exptl_crystal_size_max 0.220
_exptl_crystal_size_mid 0.200
_exptl_crystal_size_min 0.180
_exptl_transmission_factor_max 0.864
_exptl_transmission_factor_min 0.864
_refine_diff_density_max 0.924
_refine_diff_density_min -0.631
_refine_diff_density_rms 0.116
_refine_ls_extinction_method none
_refine_ls_goodness_of_fit_ref 1.071
_refine_ls_hydrogen_treatment constr
_refine_ls_matrix_type full
_refine_ls_number_parameters 190
_refine_ls_number_reflns 2878
_refine_ls_number_restraints 0
_refine_ls_restrained_S_all 1.071
_refine_ls_R_factor_all 0.0934
_refine_ls_R_factor_gt 0.0637
_refine_ls_shift/su_max 0.000
_refine_ls_shift/su_mean 0.000
_refine_ls_structure_factor_coef Fsqd
_refine_ls_weighting_details 'w=1/[\s^2^(Fo^2^)+(0.0843P)^2^+3.0393P] where P=(Fo^2^+2Fc^2^)/3'
_refine_ls_weighting_scheme calc
_refine_ls_wR_factor_gt 0.1652
_refine_ls_wR_factor_ref 0.1803
_reflns_Friedel_coverage 0.000
_reflns_number_gt 2157
_reflns_number_total 2878
_reflns_threshold_expression 'I > 2\s(I)'
_cod_data_source_file d1sc06503c2.cif
_cod_data_source_block 1_a_CCDC1
_cod_depositor_comments 'Adding full bibliography for 1567012--1567013.cif.'
_cod_database_code 1567013
_shelx_shelxl_version_number 2014/7
_shelx_space_group_comment
;
The symmetry employed for this shelxl refinement is uniquely defined
by the following loop, which should always be used as a source of
symmetry information in preference to the above space-group names.
They are only intended as comments.
;
_shelx_estimated_absorpt_t_min 0.588
_shelx_estimated_absorpt_t_max 0.642

loop_
_space_group_symop_operation_xyz
'x, y, z'
'-x, -y, -z'

loop_
_atom_site_label
_atom_site_type_symbol
_atom_site_fract_x
_atom_site_fract_y
_atom_site_fract_z
_atom_site_U_iso_or_equiv
_atom_site_adp_type
_atom_site_occupancy
_atom_site_site_symmetry_order
_atom_site_calc_flag
_atom_site_refinement_flags_posn
_atom_site_refinement_flags_adp
_atom_site_refinement_flags_occupancy
_atom_site_disorder_assembly
_atom_site_disorder_group
Br1 Br 0.55884(11) 0.15777(11) 0.56225(4) 0.0432(3) Uani 1 1 d . . . . .
C1 C 1.2321(10) 0.5787(10) 0.4035(3) 0.0359(15) Uani 1 1 d . . . . .
H1 H 1.3080 0.5849 0.3626 0.043 Uiso 1 1 calc R U . . .
C2 C 1.0990(10) 0.4629(9) 0.4112(3) 0.0331(15) Uani 1 1 d . . . . .
C3 C 0.9884(9) 0.4438(9) 0.4726(3) 0.0296(14) Uani 1 1 d . . . . .
C4 C 0.8517(10) 0.3235(9) 0.4805(3) 0.0332(15) Uani 1 1 d . . . . .
C5 C 0.7466(10) 0.3112(10) 0.5423(3) 0.0341(15) Uani 1 1 d . . . . .
C6 C 0.8334(12) 0.2101(10) 0.4224(4) 0.0416(17) Uani 1 1 d . . . . .
C7 C 1.0843(11) 0.3506(11) 0.3524(4) 0.0411(17) Uani 1 1 d . . . . .
C8 C 0.9478(12) 0.0999(11) 0.3089(4) 0.0433(17) Uani 1 1 d . . . . .
H8A H 0.9615 -0.0413 0.3299 0.052 Uiso 1 1 calc R U . . .
H8B H 1.0689 0.0870 0.2779 0.052 Uiso 1 1 calc R U . . .
C9 C 0.7359(12) 0.1997(12) 0.2675(4) 0.0457(17) Uani 1 1 d . . . . .
H9A H 0.6390 0.1263 0.2839 0.055 Uiso 1 1 calc R U . . .
H9B H 0.6674 0.3465 0.2757 0.055 Uiso 1 1 calc R U . . .
C10 C 0.8935(18) 0.3254(17) 0.1618(5) 0.081(3) Uani 1 1 d . . . . .
H10A H 1.0293 0.2808 0.1856 0.122 Uiso 1 1 calc R U . . .
H10C H 0.8119 0.4707 0.1673 0.122 Uiso 1 1 calc R U . . .
H10B H 0.9190 0.3119 0.1136 0.122 Uiso 1 1 calc R U . . .
C11 C 0.5496(15) 0.2760(16) 0.1583(5) 0.071(3) Uani 1 1 d . . . . .
H11A H 0.4829 0.4241 0.1628 0.107 Uiso 1 1 calc R U . . .
H11B H 0.4622 0.2014 0.1808 0.107 Uiso 1 1 calc R U . . .
H11C H 0.5627 0.2570 0.1103 0.107 Uiso 1 1 calc R U . . .
C12 C 0.8799(16) -0.0317(15) 0.1767(5) 0.077(3) Uani 1 1 d . . . . .
H12B H 0.8945 -0.0352 0.1277 0.116 Uiso 1 1 calc R U . . .
H12C H 0.7960 -0.1150 0.1952 0.116 Uiso 1 1 calc R U . . .
H12A H 1.0205 -0.0887 0.1978 0.116 Uiso 1 1 calc R U . . .
N1 N 0.9552(9) 0.2284(8) 0.3631(3) 0.0378(13) Uani 1 1 d . . . . .
N2 N 0.7698(10) 0.1904(10) 0.1910(3) 0.0501(16) Uani 1 1 d . . . . .
O1 O 1.1754(10) 0.3641(10) 0.2981(3) 0.0659(16) Uani 1 1 d . . . . .
O2 O 0.7229(10) 0.1039(10) 0.4229(3) 0.0695(18) Uani 1 1 d . . . . .
Cl1 Cl 0.4560(4) 0.7827(4) 0.23769(12) 0.0706(7) Uani 1 1 d . . . . .
O3 O 0.3994(12) 0.8461(11) 0.0826(3) 0.100(2) Uani 1 1 d G . . . .
H3A H 0.3272 0.7765 0.0699 0.150 Uiso 1 1 d G U . . .
H3B H 0.4226 0.8036 0.1254 0.150 Uiso 1 1 d G U . . .
O4 O 0.1731(15) 0.6370(14) 0.0377(3) 0.167(5) Uani 1 1 d G . . . .
H4A H 0.1850 0.5338 0.0157 0.251 Uiso 1 1 d G U . . .
H4B H 0.0432 0.7211 0.0307 0.251 Uiso 1 1 d G U . . .
O5 O 0.2541(12) 0.2307(12) 1.0030(3) 0.104(2) Uani 1 1 d G . . . .
H5A H 0.2921 0.1303 1.0360 0.156 Uiso 1 1 d G U . . .
H5B H 0.3490 0.1901 0.9721 0.156 Uiso 1 1 d G U . . .

loop_
_atom_site_aniso_label
_atom_site_aniso_U_11
_atom_site_aniso_U_22
_atom_site_aniso_U_33
_atom_site_aniso_U_23
_atom_site_aniso_U_13
_atom_site_aniso_U_12
Br1 0.0378(4) 0.0434(4) 0.0566(5) 0.0002(3) 0.0002(3) -0.0266(3)
C1 0.031(3) 0.038(4) 0.042(4) -0.003(3) 0.004(3) -0.017(3)
C2 0.032(3) 0.027(3) 0.042(4) -0.002(3) -0.004(3) -0.012(3)
C3 0.021(3) 0.023(3) 0.043(4) -0.001(3) -0.003(3) -0.006(2)
C4 0.032(3) 0.027(3) 0.042(4) -0.001(3) -0.003(3) -0.012(3)
C5 0.026(3) 0.031(3) 0.048(4) 0.003(3) -0.002(3) -0.017(3)
C6 0.047(4) 0.034(4) 0.049(4) -0.004(3) -0.001(3) -0.021(3)
C7 0.039(4) 0.043(4) 0.048(5) -0.007(3) 0.000(3) -0.021(3)
C8 0.048(4) 0.034(4) 0.048(4) -0.011(3) -0.002(3) -0.013(3)
C9 0.043(4) 0.047(4) 0.049(4) -0.009(3) 0.000(3) -0.017(3)
C10 0.098(8) 0.104(8) 0.060(6) 0.013(5) -0.002(5) -0.066(7)
C11 0.069(6) 0.090(7) 0.059(5) -0.004(5) -0.017(5) -0.034(5)
C12 0.078(7) 0.084(7) 0.077(7) -0.041(5) 0.001(5) -0.026(5)
N1 0.039(3) 0.035(3) 0.043(3) -0.008(3) -0.001(3) -0.017(3)
N2 0.050(4) 0.059(4) 0.045(4) -0.010(3) -0.006(3) -0.022(3)
O1 0.085(4) 0.092(4) 0.050(3) -0.026(3) 0.023(3) -0.063(4)
O2 0.093(5) 0.091(4) 0.067(4) -0.030(3) 0.020(3) -0.080(4)
Cl1 0.0760(15) 0.0608(13) 0.0738(15) -0.0121(11) 0.0150(12) -0.0236(11)
O3 0.106(6) 0.100(6) 0.097(6) -0.002(4) 0.003(4) -0.043(5)
O4 0.136(9) 0.132(8) 0.219(12) -0.072(8) -0.070(8) -0.007(7)
O5 0.085(5) 0.099(6) 0.106(6) -0.005(4) 0.004(4) -0.010(4)

loop_
_atom_type_symbol
_atom_type_description
_atom_type_scat_dispersion_real
_atom_type_scat_dispersion_imag
_atom_type_scat_source
C C 0.0033 0.0016 'International Tables Vol C Tables 4.2.6.8 and 6.1.1.4'
H H 0.0000 0.0000 'International Tables Vol C Tables 4.2.6.8 and 6.1.1.4'
N N 0.0061 0.0033 'International Tables Vol C Tables 4.2.6.8 and 6.1.1.4'
O O 0.0106 0.0060 'International Tables Vol C Tables 4.2.6.8 and 6.1.1.4'
Cl Cl 0.1484 0.1585 'International Tables Vol C Tables 4.2.6.8 and 6.1.1.4'
Br Br -0.2901 2.4595 'International Tables Vol C Tables 4.2.6.8 and 6.1.1.4'

loop_
_geom_angle_atom_site_label_1
_geom_angle_atom_site_label_2
_geom_angle_atom_site_label_3
_geom_angle
_geom_angle_site_symmetry_1
_geom_angle_site_symmetry_3
_geom_angle_publ_flag
C2 C1 C5 120.0(6) . 2_766 ?
C2 C1 H1 120.0 . . ?
C5 C1 H1 120.0 2_766 . ?
C1 C2 C3 121.7(6) . . ?
C1 C2 C7 117.3(6) . . ?
C3 C2 C7 121.0(6) . . ?
C2 C3 C4 121.5(6) . . ?
C2 C3 C3 117.8(7) . 2_766 ?
C4 C3 C3 120.6(7) . 2_766 ?
C5 C4 C3 118.8(6) . . ?
C5 C4 C6 122.7(6) . . ?
C3 C4 C6 118.5(6) . . ?
C4 C5 C1 121.1(6) . 2_766 ?
C4 C5 Br1 124.6(5) . . ?
C1 C5 Br1 114.2(5) 2_766 . ?
O2 C6 N1 118.1(6) . . ?
O2 C6 C4 124.6(7) . . ?
N1 C6 C4 117.3(6) . . ?
O1 C7 N1 121.0(6) . . ?
O1 C7 C2 123.3(6) . . ?
N1 C7 C2 115.7(6) . . ?
N1 C8 C9 111.5(5) . . ?
N1 C8 H8A 109.3 . . ?
C9 C8 H8A 109.3 . . ?
N1 C8 H8B 109.3 . . ?
C9 C8 H8B 109.3 . . ?
H8A C8 H8B 108.0 . . ?
N2 C9 C8 112.7(6) . . ?
N2 C9 H9A 109.1 . . ?
C8 C9 H9A 109.1 . . ?
N2 C9 H9B 109.1 . . ?
C8 C9 H9B 109.1 . . ?
H9A C9 H9B 107.8 . . ?
N2 C10 H10A 109.5 . . ?
N2 C10 H10C 109.5 . . ?
H10A C10 H10C 109.5 . . ?
N2 C10 H10B 109.5 . . ?
H10A C10 H10B 109.5 . . ?
H10C C10 H10B 109.5 . . ?
N2 C11 H11A 109.5 . . ?
N2 C11 H11B 109.5 . . ?
H11A C11 H11B 109.5 . . ?
N2 C11 H11C 109.5 . . ?
H11A C11 H11C 109.5 . . ?
H11B C11 H11C 109.5 . . ?
N2 C12 H12B 109.5 . . ?
N2 C12 H12C 109.5 . . ?
H12B C12 H12C 109.5 . . ?
N2 C12 H12A 109.5 . . ?
H12B C12 H12A 109.5 . . ?
H12C C12 H12A 109.5 . . ?
C7 N1 C6 125.9(6) . . ?
C7 N1 C8 118.2(6) . . ?
C6 N1 C8 115.9(5) . . ?
C12 N2 C10 111.0(7) . . ?
C12 N2 C11 108.7(7) . . ?
C10 N2 C11 108.8(7) . . ?
C12 N2 C9 110.6(6) . . ?
C10 N2 C9 110.9(6) . . ?
C11 N2 C9 106.7(6) . . ?
H3A O3 H3B 104.5 . . ?
H4A O4 H4B 104.5 . . ?
H5A O5 H5B 104.5 . . ?

loop_
_geom_bond_atom_site_label_1
_geom_bond_atom_site_label_2
_geom_bond_distance
_geom_bond_site_symmetry_2
_geom_bond_publ_flag
Br1 C5 1.896(6) . ?
C1 C2 1.375(9) . ?
C1 C5 1.417(9) 2_766 ?
C1 H1 0.9300 . ?
C2 C3 1.396(9) . ?
C2 C7 1.487(10) . ?
C3 C4 1.420(9) . ?
C3 C3 1.441(13) 2_766 ?
C4 C5 1.376(9) . ?
C4 C6 1.488(10) . ?
C5 C1 1.417(10) 2_766 ?
C6 O2 1.201(8) . ?
C6 N1 1.402(9) . ?
C7 O1 1.208(9) . ?
C7 N1 1.389(9) . ?
C8 N1 1.475(8) . ?
C8 C9 1.535(10) . ?
C8 H8A 0.9700 . ?
C8 H8B 0.9700 . ?
C9 N2 1.510(9) . ?
C9 H9A 0.9700 . ?
C9 H9B 0.9700 . ?
C10 N2 1.489(11) . ?
C10 H10A 0.9600 . ?
C10 H10C 0.9600 . ?
C10 H10B 0.9600 . ?
C11 N2 1.501(10) . ?
C11 H11A 0.9600 . ?
C11 H11B 0.9600 . ?
C11 H11C 0.9600 . ?
C12 N2 1.484(11) . ?
C12 H12B 0.9600 . ?
C12 H12C 0.9600 . ?
C12 H12A 0.9600 . ?
O3 H3A 0.8501 . ?
O3 H3B 0.8503 . ?
O4 H4A 0.8500 . ?
O4 H4B 0.8499 . ?
O5 H5A 0.8500 . ?
O5 H5B 0.8499 . ?

loop_
_geom_torsion_atom_site_label_1
_geom_torsion_atom_site_label_2
_geom_torsion_atom_site_label_3
_geom_torsion_atom_site_label_4
_geom_torsion
_geom_torsion_site_symmetry_1
_geom_torsion_site_symmetry_2
_geom_torsion_site_symmetry_3
_geom_torsion_site_symmetry_4
_geom_torsion_publ_flag
C5 C1 C2 C3 -2.3(10) 2_766 . . . ?
C5 C1 C2 C7 -179.8(6) 2_766 . . . ?
C1 C2 C3 C4 -179.8(6) . . . . ?
C7 C2 C3 C4 -2.4(9) . . . . ?
C1 C2 C3 C3 2.2(10) . . . 2_766 ?
C7 C2 C3 C3 179.6(6) . . . 2_766 ?
C2 C3 C4 C5 -179.8(6) . . . . ?
C3 C3 C4 C5 -1.9(10) 2_766 . . . ?
C2 C3 C4 C6 2.1(9) . . . . ?
C3 C3 C4 C6 -180.0(7) 2_766 . . . ?
C3 C4 C5 C1 2.0(9) . . . 2_766 ?
C6 C4 C5 C1 180.0(6) . . . 2_766 ?
C3 C4 C5 Br1 -179.8(4) . . . . ?
C6 C4 C5 Br1 -1.8(9) . . . . ?
C5 C4 C6 O2 2.1(11) . . . . ?
C3 C4 C6 O2 -179.9(7) . . . . ?
C5 C4 C6 N1 -177.5(6) . . . . ?
C3 C4 C6 N1 0.5(9) . . . . ?
C1 C2 C7 O1 -3.2(10) . . . . ?
C3 C2 C7 O1 179.3(7) . . . . ?
C1 C2 C7 N1 177.5(6) . . . . ?
C3 C2 C7 N1 0.0(9) . . . . ?
N1 C8 C9 N2 138.0(6) . . . . ?
O1 C7 N1 C6 -176.5(7) . . . . ?
C2 C7 N1 C6 2.8(10) . . . . ?
O1 C7 N1 C8 5.5(10) . . . . ?
C2 C7 N1 C8 -175.3(5) . . . . ?
O2 C6 N1 C7 177.3(7) . . . . ?
C4 C6 N1 C7 -3.1(10) . . . . ?
O2 C6 N1 C8 -4.6(10) . . . . ?
C4 C6 N1 C8 175.0(6) . . . . ?
C9 C8 N1 C7 -104.5(7) . . . . ?
C9 C8 N1 C6 77.3(7) . . . . ?
C8 C9 N2 C12 57.2(8) . . . . ?
C8 C9 N2 C10 -66.4(8) . . . . ?
C8 C9 N2 C11 175.3(6) . . . . ?
